data_1548179
loop_
_publ_author_name
'Sheng-Qun Su'
'Takashi Kamachi'
'Zi-Shuo Yao'
'You-Gui Huang'
'Yoshihito Shiota'
'Kazunari Yoshizawa'
'Nobuaki Azuma'
'Yuji Miyazaki'
'Motohiro Nakano'
'Goro Maruta'
'Sadamu Takeda'
'Soonchul Kang'
'Shinji Kanegawa'
'Osamu Sato'

_publ_section_title
;
 Assembling an alkyl rotor to access abrupt and reversible crystalline
 deformation of a cobalt(II) complex
;
_journal_name_full 'Nature Communications'
_journal_page_first 8810
_journal_paper_doi 10.1038/ncomms9810
_journal_volume 6
_journal_year 2015
_chemical_formula_moiety 'C16 H17 Co N7 O8'
_chemical_formula_sum 'C16 H17 Co N7 O8'
_chemical_formula_weight 494.30
_space_group_IT_number 14
_symmetry_cell_setting monoclinic
_symmetry_space_group_name_Hall '-P 2ybc'
_symmetry_space_group_name_H-M 'P 1 21/c 1'
_atom_sites_solution_hydrogens geom
_atom_sites_solution_primary direct
_atom_sites_solution_secondary difmap
_cell_angle_alpha 90.00
_cell_angle_beta 100.265(5)
_cell_angle_gamma 90.00
_cell_formula_units_Z 4
_cell_length_a 9.7948(18)
_cell_length_b 27.435(5)
_cell_length_c 7.5979(15)
_cell_measurement_reflns_used 3656
_cell_measurement_temperature 183(2)
_cell_measurement_theta_max 25.49
_cell_measurement_theta_min 3.07
_cell_volume 2009.0(7)
_computing_structure_refinement 'SHELXL-97 (Sheldrick, 1997)'
_computing_structure_solution 'SHELXS-97 (Sheldrick, 1990)'
_diffrn_ambient_temperature 183(2)
_diffrn_measured_fraction_theta_full 0.979
_diffrn_measured_fraction_theta_max 0.979
_diffrn_measurement_device_type Molybdenum
_diffrn_measurement_method dtprofit.ref
_diffrn_radiation_monochromator graphite
_diffrn_radiation_source 'fine-focus sealed tube'
_diffrn_radiation_type MoK\a
_diffrn_radiation_wavelength 0.71075
_diffrn_reflns_av_R_equivalents 0.0487
_diffrn_reflns_av_sigmaI/netI 0.0328
_diffrn_reflns_limit_h_max 11
_diffrn_reflns_limit_h_min -11
_diffrn_reflns_limit_k_max 33
_diffrn_reflns_limit_k_min -33
_diffrn_reflns_limit_l_max 9
_diffrn_reflns_limit_l_min -8
_diffrn_reflns_number 15678
_diffrn_reflns_theta_full 25.49
_diffrn_reflns_theta_max 25.49
_diffrn_reflns_theta_min 3.07
_exptl_absorpt_coefficient_mu 0.916
_exptl_absorpt_correction_T_max 0.9140
_exptl_absorpt_correction_T_min 0.7706
_exptl_absorpt_correction_type multi-scan
_exptl_crystal_colour purple
_exptl_crystal_density_diffrn 1.634
_exptl_crystal_density_method 'not measured'
_exptl_crystal_description prism
_exptl_crystal_F_000 1012
_exptl_crystal_size_max 0.30
_exptl_crystal_size_mid 0.25
_exptl_crystal_size_min 0.10
_refine_diff_density_max 0.761
_refine_diff_density_min -0.831
_refine_diff_density_rms 0.205
_refine_ls_extinction_method none
_refine_ls_goodness_of_fit_ref 1.192
_refine_ls_hydrogen_treatment mixed
_refine_ls_matrix_type full
_refine_ls_number_parameters 289
_refine_ls_number_reflns 3656
_refine_ls_number_restraints 0
_refine_ls_restrained_S_all 1.192
_refine_ls_R_factor_all 0.0578
_refine_ls_R_factor_gt 0.0470
_refine_ls_shift/su_max 0.001
_refine_ls_shift/su_mean 0.000
_refine_ls_structure_factor_coef Fsqd
_refine_ls_weighting_details 'calc w=1/[\s^2^(Fo^2^)+(0.1325P)^2^+2.5933P] where P=(Fo^2^+2Fc^2^)/3'
_refine_ls_weighting_scheme calc
_refine_ls_wR_factor_gt 0.1466
_refine_ls_wR_factor_ref 0.2094
_reflns_number_gt 3447
_reflns_number_total 3656
_reflns_threshold_expression >2sigma(I)
_cod_data_source_file 5.cif
_cod_data_source_block 5
_cod_depositor_comments
;
The following automatic conversions were performed:

'_symmetry_cell_setting' value 'Monoclinic' changed to 'monoclinic'
according to the built-in table from CIF Core dictionary named
'cif_core.dic' version 2.4.1 from 2010-06-29.

Automatic conversion script
Id: cif_fix_values 5376 2017-05-30 11:51:03Z andrius 
;
_cod_original_sg_symbol_H-M P21/c
_cod_database_code 1548179

loop_
_symmetry_equiv_pos_as_xyz
'x, y, z'
'-x, y+1/2, -z+1/2'
'-x, -y, -z'
'x, -y-1/2, z-1/2'

loop_
_atom_site_label
_atom_site_type_symbol
_atom_site_fract_x
_atom_site_fract_y
_atom_site_fract_z
_atom_site_U_iso_or_equiv
_atom_site_adp_type
_atom_site_occupancy
_atom_site_symmetry_multiplicity
_atom_site_calc_flag
_atom_site_refinement_flags
_atom_site_disorder_assembly
_atom_site_disorder_group
Co1 Co 0.36339(5) 0.373781(17) 0.84214(6) 0.0217(3) Uani 1 1 d . . .
C1 C 0.5479(4) 0.46688(14) 0.7458(6) 0.0334(9) Uani 1 1 d . . .
H1A H 0.4908 0.4926 0.7742 0.040 Uiso 1 1 calc R . .
C2 C 0.6753(5) 0.47352(16) 0.6862(6) 0.0368(9) Uani 1 1 d . . .
H2A H 0.7186 0.5036 0.6681 0.044 Uiso 1 1 calc R . .
C3 C 0.7232(4) 0.42808(15) 0.6599(5) 0.0315(8) Uani 1 1 d . . .
H3A H 0.8070 0.4201 0.6200 0.038 Uiso 1 1 calc R . .
C4 C 0.6230(4) 0.34456(13) 0.6999(5) 0.0221(7) Uani 1 1 d . . .
C5 C 0.7261(4) 0.31614(13) 0.6476(5) 0.0230(7) Uani 1 1 d . . .
H5A H 0.8036 0.3300 0.6066 0.028 Uiso 1 1 calc R . .
C6 C 0.7083(3) 0.26584(13) 0.6591(5) 0.0227(7) Uani 1 1 d . . .
C7 C 0.8179(4) 0.23277(13) 0.6097(5) 0.0256(8) Uani 1 1 d . . .
C8 C 0.5925(3) 0.24582(13) 0.7162(5) 0.0221(7) Uani 1 1 d . . .
H8A H 0.5802 0.2116 0.7236 0.027 Uiso 1 1 calc R . .
C9 C 0.4976(4) 0.27815(13) 0.7610(5) 0.0211(7) Uani 1 1 d . . .
C10 C 0.3253(4) 0.21863(13) 0.8478(5) 0.0260(8) Uani 1 1 d . . .
H10A H 0.3690 0.1884 0.8328 0.031 Uiso 1 1 calc R . .
C11 C 0.2013(4) 0.22509(14) 0.9010(5) 0.0289(8) Uani 1 1 d . . .
H11A H 0.1410 0.2005 0.9306 0.035 Uiso 1 1 calc R . .
C12 C 0.1806(4) 0.27587(14) 0.9030(5) 0.0255(8) Uani 1 1 d . . .
H12A H 0.1015 0.2912 0.9349 0.031 Uiso 1 1 calc R . .
C13 C 0.8920(4) 0.14961(14) 0.6062(6) 0.0320(9) Uani 1 1 d . . .
H13A H 0.9828 0.1563 0.6831 0.038 Uiso 1 1 calc R . .
H13B H 0.9044 0.1496 0.4797 0.038 Uiso 1 1 calc R . .
C14 C 0.8345(4) 0.10121(14) 0.6548(5) 0.0309(8) Uani 1 1 d . . .
H14A H 0.7502 0.0933 0.5668 0.037 Uiso 1 1 calc R . .
H14B H 0.8075 0.1039 0.7739 0.037 Uiso 1 1 calc R . .
C15 C 0.9391(5) 0.06007(16) 0.6585(7) 0.0448(11) Uani 1 1 d . . .
H15A H 0.9621 0.0564 0.5376 0.054 Uiso 1 1 calc R . .
H15B H 1.0254 0.0690 0.7412 0.054 Uiso 1 1 calc R . .
C16 C 0.8877(7) 0.01160(19) 0.7167(9) 0.0642(16) Uani 1 1 d . . .
H16A H 0.9594 -0.0133 0.7159 0.077 Uiso 1 1 calc R . .
H16B H 0.8034 0.0021 0.6340 0.077 Uiso 1 1 calc R . .
H16C H 0.8670 0.0147 0.8377 0.077 Uiso 1 1 calc R . .
N1 N 0.5187(3) 0.41976(11) 0.7568(4) 0.0263(7) Uani 1 1 d . . .
N2 N 0.6263(3) 0.39575(11) 0.7027(4) 0.0235(6) Uani 1 1 d . . .
N3 N 0.5115(3) 0.32678(11) 0.7533(4) 0.0208(6) Uani 1 1 d . . .
N4 N 0.3753(3) 0.26404(11) 0.8200(4) 0.0220(6) Uani 1 1 d . . .
N5 N 0.2866(3) 0.29963(11) 0.8544(4) 0.0253(7) Uani 1 1 d . . .
N6 N 0.4401(4) 0.40254(12) 1.1677(4) 0.0299(7) Uani 1 1 d . . .
N7 N 0.1209(3) 0.38455(13) 0.6507(5) 0.0313(8) Uani 1 1 d . . .
O1 O 0.4691(3) 0.36046(10) 1.1126(4) 0.0311(6) Uani 1 1 d . . .
O2 O 0.4761(4) 0.41481(13) 1.3233(4) 0.0540(10) Uani 1 1 d . . .
O3 O 0.3702(3) 0.42966(10) 1.0522(4) 0.0375(7) Uani 1 1 d . . .
O4 O 0.1370(3) 0.38687(11) 0.8172(4) 0.0385(7) Uani 1 1 d . . .
O5 O 0.0080(3) 0.38192(13) 0.5538(5) 0.0481(9) Uani 1 1 d . . .
O6 O 0.2330(3) 0.38346(11) 0.5853(4) 0.0336(7) Uani 1 1 d . . .
O7 O 0.7897(3) 0.18624(10) 0.6350(4) 0.0341(7) Uani 1 1 d . . .
O8 O 0.9184(3) 0.24751(11) 0.5535(4) 0.0369(7) Uani 1 1 d . . .

loop_
_atom_site_aniso_label
_atom_site_aniso_U_11
_atom_site_aniso_U_22
_atom_site_aniso_U_33
_atom_site_aniso_U_23
_atom_site_aniso_U_13
_atom_site_aniso_U_12
Co1 0.0209(4) 0.0189(4) 0.0256(4) -0.00108(16) 0.0046(2) 0.00141(15)
C1 0.039(2) 0.0176(18) 0.044(2) -0.0040(15) 0.0104(18) -0.0034(15)
C2 0.035(2) 0.026(2) 0.051(2) -0.0019(17) 0.0125(19) -0.0072(17)
C3 0.0302(19) 0.0266(19) 0.038(2) 0.0009(16) 0.0060(16) -0.0064(15)
C4 0.0221(16) 0.0231(18) 0.0215(16) 0.0003(13) 0.0050(13) -0.0034(13)
C5 0.0175(16) 0.0263(18) 0.0261(17) -0.0016(14) 0.0063(13) -0.0015(13)
C6 0.0192(17) 0.0250(18) 0.0241(17) -0.0055(13) 0.0044(13) 0.0035(13)
C7 0.0238(18) 0.0243(18) 0.0284(18) -0.0043(14) 0.0039(14) 0.0037(14)
C8 0.0230(17) 0.0199(17) 0.0234(16) -0.0040(13) 0.0039(13) 0.0001(13)
C9 0.0193(16) 0.0241(17) 0.0196(16) -0.0010(13) 0.0026(12) -0.0028(13)
C10 0.0300(18) 0.0197(18) 0.0264(18) -0.0021(13) -0.0001(14) -0.0015(14)
C11 0.0249(18) 0.031(2) 0.031(2) 0.0029(15) 0.0063(15) -0.0083(15)
C12 0.0191(16) 0.0308(19) 0.0270(18) -0.0031(14) 0.0053(13) -0.0062(14)
C13 0.033(2) 0.0242(19) 0.040(2) -0.0046(16) 0.0093(16) 0.0035(15)
C14 0.030(2) 0.029(2) 0.033(2) -0.0012(16) 0.0058(16) -0.0032(16)
C15 0.058(3) 0.028(2) 0.049(3) -0.0041(18) 0.010(2) 0.0083(19)
C16 0.090(4) 0.029(3) 0.075(4) -0.001(2) 0.019(3) 0.013(3)
N1 0.0282(16) 0.0195(15) 0.0317(16) -0.0035(12) 0.0069(13) 0.0017(12)
N2 0.0211(15) 0.0212(16) 0.0273(15) 0.0021(12) 0.0022(12) -0.0038(11)
N3 0.0203(14) 0.0215(14) 0.0206(14) -0.0020(11) 0.0037(11) -0.0019(11)
N4 0.0203(14) 0.0201(15) 0.0258(15) 0.0011(11) 0.0049(11) -0.0016(11)
N5 0.0232(15) 0.0224(15) 0.0312(16) -0.0036(12) 0.0069(12) 0.0020(12)
N6 0.0378(18) 0.0245(16) 0.0268(16) -0.0016(13) 0.0043(13) -0.0003(13)
N7 0.0264(18) 0.0263(16) 0.040(2) 0.0033(13) 0.0033(15) 0.0033(13)
O1 0.0370(15) 0.0227(13) 0.0327(14) -0.0005(11) 0.0040(12) 0.0026(11)
O2 0.084(3) 0.049(2) 0.0236(15) -0.0091(13) -0.0050(16) 0.0046(18)
O3 0.0563(18) 0.0265(14) 0.0283(14) -0.0014(11) 0.0039(13) 0.0126(13)
O4 0.0409(17) 0.0343(16) 0.0420(18) 0.0007(13) 0.0122(13) 0.0099(13)
O5 0.0273(17) 0.056(2) 0.057(2) 0.0076(16) -0.0023(15) 0.0007(14)
O6 0.0260(15) 0.0378(15) 0.0371(16) 0.0044(12) 0.0061(12) -0.0021(11)
O7 0.0322(15) 0.0219(14) 0.0507(17) -0.0007(12) 0.0142(13) 0.0022(11)
O8 0.0283(14) 0.0311(15) 0.0555(18) 0.0003(13) 0.0189(13) 0.0014(11)

loop_
_atom_type_symbol
_atom_type_description
_atom_type_scat_dispersion_real
_atom_type_scat_dispersion_imag
_atom_type_scat_source
C C 0.0033 0.0016 'International Tables Vol C Tables 4.2.6.8 and 6.1.1.4'
H H 0.0000 0.0000 'International Tables Vol C Tables 4.2.6.8 and 6.1.1.4'
N N 0.0061 0.0033 'International Tables Vol C Tables 4.2.6.8 and 6.1.1.4'
O O 0.0106 0.0060 'International Tables Vol C Tables 4.2.6.8 and 6.1.1.4'
Co Co 0.3494 0.9721 'International Tables Vol C Tables 4.2.6.8 and 6.1.1.4'

loop_
_geom_angle_atom_site_label_1
_geom_angle_atom_site_label_2
_geom_angle_atom_site_label_3
_geom_angle
_geom_angle_site_symmetry_1
_geom_angle_site_symmetry_3
N3 Co1 O6 96.59(12) . .
N3 Co1 O1 87.76(11) . .
O6 Co1 O1 172.12(11) . .
N3 Co1 N1 72.79(12) . .
O6 Co1 N1 89.52(12) . .
O1 Co1 N1 98.06(12) . .
N3 Co1 N5 73.08(11) . .
O6 Co1 N5 90.02(12) . .
O1 Co1 N5 84.95(11) . .
N1 Co1 N5 145.57(12) . .
N3 Co1 O3 135.48(11) . .
O6 Co1 O3 120.49(11) . .
O1 Co1 O3 58.80(10) . .
N1 Co1 O3 83.08(12) . .
N5 Co1 O3 125.78(12) . .
N3 Co1 O4 142.55(12) . .
O6 Co1 O4 58.66(11) . .
O1 Co1 O4 114.25(11) . .
N1 Co1 O4 128.68(12) . .
N5 Co1 O4 78.89(12) . .
O3 Co1 O4 81.38(12) . .
N1 C1 C2 110.9(4) . .
N1 C1 H1A 124.5 . .
C2 C1 H1A 124.5 . .
C3 C2 C1 106.1(4) . .
C3 C2 H2A 127.0 . .
C1 C2 H2A 127.0 . .
C2 C3 N2 106.6(4) . .
C2 C3 H3A 126.7 . .
N2 C3 H3A 126.7 . .
N3 C4 C5 124.2(3) . .
N3 C4 N2 112.4(3) . .
C5 C4 N2 123.4(3) . .
C4 C5 C6 115.6(3) . .
C4 C5 H5A 122.2 . .
C6 C5 H5A 122.2 . .
C5 C6 C8 121.7(3) . .
C5 C6 C7 118.6(3) . .
C8 C6 C7 119.7(3) . .
O8 C7 O7 125.1(3) . .
O8 C7 C6 123.3(3) . .
O7 C7 C6 111.6(3) . .
C9 C8 C6 116.5(3) . .
C9 C8 H8A 121.7 . .
C6 C8 H8A 121.7 . .
N3 C9 C8 123.6(3) . .
N3 C9 N4 112.7(3) . .
C8 C9 N4 123.7(3) . .
C11 C10 N4 106.9(3) . .
C11 C10 H10A 126.5 . .
N4 C10 H10A 126.5 . .
C10 C11 C12 105.7(3) . .
C10 C11 H11A 127.2 . .
C12 C11 H11A 127.2 . .
N5 C12 C11 111.1(3) . .
N5 C12 H12A 124.4 . .
C11 C12 H12A 124.4 . .
O7 C13 C14 105.8(3) . .
O7 C13 H13A 110.6 . .
C14 C13 H13A 110.6 . .
O7 C13 H13B 110.6 . .
C14 C13 H13B 110.6 . .
H13A C13 H13B 108.7 . .
C13 C14 C15 112.2(4) . .
C13 C14 H14A 109.2 . .
C15 C14 H14A 109.2 . .
C13 C14 H14B 109.2 . .
C15 C14 H14B 109.2 . .
H14A C14 H14B 107.9 . .
C16 C15 C14 113.5(4) . .
C16 C15 H15A 108.9 . .
C14 C15 H15A 108.9 . .
C16 C15 H15B 108.9 . .
C14 C15 H15B 108.9 . .
H15A C15 H15B 107.7 . .
C15 C16 H16A 109.5 . .
C15 C16 H16B 109.5 . .
H16A C16 H16B 109.5 . .
C15 C16 H16C 109.5 . .
H16A C16 H16C 109.5 . .
H16B C16 H16C 109.5 . .
C1 N1 N2 105.3(3) . .
C1 N1 Co1 139.1(3) . .
N2 N1 Co1 115.5(2) . .
N1 N2 C3 111.1(3) . .
N1 N2 C4 118.0(3) . .
C3 N2 C4 130.8(3) . .
C4 N3 C9 118.3(3) . .
C4 N3 Co1 121.2(2) . .
C9 N3 Co1 120.4(2) . .
N5 N4 C10 111.4(3) . .
N5 N4 C9 118.2(3) . .
C10 N4 C9 130.4(3) . .
C12 N5 N4 104.9(3) . .
C12 N5 Co1 139.6(3) . .
N4 N5 Co1 115.1(2) . .
O2 N6 O3 122.8(3) . .
O2 N6 O1 121.6(3) . .
O3 N6 O1 115.6(3) . .
O5 N7 O4 123.6(4) . .
O5 N7 O6 120.9(4) . .
O4 N7 O6 115.5(3) . .
N6 O1 Co1 93.5(2) . .
N6 O3 Co1 92.1(2) . .
N7 O4 Co1 91.3(2) . .
N7 O6 Co1 93.6(2) . .
C7 O7 C13 118.3(3) . .

loop_
_geom_bond_atom_site_label_1
_geom_bond_atom_site_label_2
_geom_bond_distance
_geom_bond_site_symmetry_2
Co1 N3 2.138(3) .
Co1 O6 2.150(3) .
Co1 O1 2.161(3) .
Co1 N1 2.163(3) .
Co1 N5 2.177(3) .
Co1 O3 2.205(3) .
Co1 O4 2.220(3) .
C1 N1 1.330(5) .
C1 C2 1.412(6) .
C1 H1A 0.9500 .
C2 C3 1.359(6) .
C2 H2A 0.9500 .
C3 N2 1.379(5) .
C3 H3A 0.9500 .
C4 N3 1.325(5) .
C4 C5 1.388(5) .
C4 N2 1.405(5) .
C5 C6 1.396(5) .
C5 H5A 0.9500 .
C6 C8 1.396(5) .
C6 C7 1.503(5) .
C7 O8 1.211(5) .
C7 O7 1.327(5) .
C8 C9 1.371(5) .
C8 H8A 0.9500 .
C9 N3 1.343(4) .
C9 N4 1.406(5) .
C10 C11 1.358(6) .
C10 N4 1.369(5) .
C10 H10A 0.9500 .
C11 C12 1.408(6) .
C11 H11A 0.9500 .
C12 N5 1.332(5) .
C12 H12A 0.9500 .
C13 O7 1.463(5) .
C13 C14 1.514(6) .
C13 H13A 0.9900 .
C13 H13B 0.9900 .
C14 C15 1.521(6) .
C14 H14A 0.9900 .
C14 H14B 0.9900 .
C15 C16 1.515(7) .
C15 H15A 0.9900 .
C15 H15B 0.9900 .
C16 H16A 0.9800 .
C16 H16B 0.9800 .
C16 H16C 0.9800 .
N1 N2 1.366(5) .
N4 N5 1.363(4) .
N6 O2 1.219(4) .
N6 O3 1.256(4) .
N6 O1 1.277(4) .
N7 O5 1.217(5) .
N7 O4 1.248(5) .
N7 O6 1.283(5) .

loop_
_geom_torsion_atom_site_label_1
_geom_torsion_atom_site_label_2
_geom_torsion_atom_site_label_3
_geom_torsion_atom_site_label_4
_geom_torsion
_geom_torsion_site_symmetry_1
_geom_torsion_site_symmetry_2
_geom_torsion_site_symmetry_3
_geom_torsion_site_symmetry_4
N1 C1 C2 C3 0.3(5) . . . .
C1 C2 C3 N2 0.1(5) . . . .
N3 C4 C5 C6 -1.8(5) . . . .
N2 C4 C5 C6 177.8(3) . . . .
C4 C5 C6 C8 1.3(5) . . . .
C4 C5 C6 C7 -178.3(3) . . . .
C5 C6 C7 O8 -3.0(5) . . . .
C8 C6 C7 O8 177.5(4) . . . .
C5 C6 C7 O7 177.2(3) . . . .
C8 C6 C7 O7 -2.4(5) . . . .
C5 C6 C8 C9 -0.3(5) . . . .
C7 C6 C8 C9 179.3(3) . . . .
C6 C8 C9 N3 -0.4(5) . . . .
C6 C8 C9 N4 179.7(3) . . . .
N4 C10 C11 C12 0.1(4) . . . .
C10 C11 C12 N5 -0.2(4) . . . .
O7 C13 C14 C15 -171.5(3) . . . .
C13 C14 C15 C16 176.8(4) . . . .
C2 C1 N1 N2 -0.6(5) . . . .
C2 C1 N1 Co1 176.0(3) . . . .
N3 Co1 N1 C1 -179.2(5) . . . .
O6 Co1 N1 C1 83.8(4) . . . .
O1 Co1 N1 C1 -94.1(4) . . . .
N5 Co1 N1 C1 173.1(4) . . . .
O3 Co1 N1 C1 -37.0(4) . . . .
O4 Co1 N1 C1 36.1(5) . . . .
N3 Co1 N1 N2 -2.9(2) . . . .
O6 Co1 N1 N2 -99.9(3) . . . .
O1 Co1 N1 N2 82.3(3) . . . .
N5 Co1 N1 N2 -10.6(4) . . . .
O3 Co1 N1 N2 139.3(3) . . . .
O4 Co1 N1 N2 -147.6(2) . . . .
C1 N1 N2 C3 0.7(4) . . . .
Co1 N1 N2 C3 -176.8(2) . . . .
C1 N1 N2 C4 -179.7(3) . . . .
Co1 N1 N2 C4 2.7(4) . . . .
C2 C3 N2 N1 -0.5(4) . . . .
C2 C3 N2 C4 180.0(3) . . . .
N3 C4 N2 N1 -0.3(4) . . . .
C5 C4 N2 N1 180.0(3) . . . .
N3 C4 N2 C3 179.2(4) . . . .
C5 C4 N2 C3 -0.5(5) . . . .
C5 C4 N3 C9 1.3(5) . . . .
N2 C4 N3 C9 -178.4(3) . . . .
C5 C4 N3 Co1 177.3(3) . . . .
N2 C4 N3 Co1 -2.4(4) . . . .
C8 C9 N3 C4 -0.1(5) . . . .
N4 C9 N3 C4 179.8(3) . . . .
C8 C9 N3 Co1 -176.1(3) . . . .
N4 C9 N3 Co1 3.8(4) . . . .
O6 Co1 N3 C4 90.4(3) . . . .
O1 Co1 N3 C4 -96.2(3) . . . .
N1 Co1 N3 C4 2.9(3) . . . .
N5 Co1 N3 C4 178.4(3) . . . .
O3 Co1 N3 C4 -57.4(3) . . . .
O4 Co1 N3 C4 135.1(3) . . . .
O6 Co1 N3 C9 -93.7(3) . . . .
O1 Co1 N3 C9 79.7(3) . . . .
N1 Co1 N3 C9 178.8(3) . . . .
N5 Co1 N3 C9 -5.7(3) . . . .
O3 Co1 N3 C9 118.5(3) . . . .
O4 Co1 N3 C9 -49.0(3) . . . .
C11 C10 N4 N5 0.1(4) . . . .
C11 C10 N4 C9 -178.6(3) . . . .
N3 C9 N4 N5 2.4(4) . . . .
C8 C9 N4 N5 -177.7(3) . . . .
N3 C9 N4 C10 -179.0(3) . . . .
C8 C9 N4 C10 1.0(6) . . . .
C11 C12 N5 N4 0.3(4) . . . .
C11 C12 N5 Co1 -171.6(3) . . . .
C10 N4 N5 C12 -0.3(4) . . . .
C9 N4 N5 C12 178.6(3) . . . .
C10 N4 N5 Co1 173.9(2) . . . .
C9 N4 N5 Co1 -7.2(4) . . . .
N3 Co1 N5 C12 177.9(4) . . . .
O6 Co1 N5 C12 -85.2(4) . . . .
O1 Co1 N5 C12 88.7(4) . . . .
N1 Co1 N5 C12 -174.4(3) . . . .
O3 Co1 N5 C12 43.5(4) . . . .
O4 Co1 N5 C12 -27.2(4) . . . .
N3 Co1 N5 N4 6.5(2) . . . .
O6 Co1 N5 N4 103.4(2) . . . .
O1 Co1 N5 N4 -82.6(2) . . . .
N1 Co1 N5 N4 14.3(4) . . . .
O3 Co1 N5 N4 -127.8(2) . . . .
O4 Co1 N5 N4 161.4(3) . . . .
O2 N6 O1 Co1 178.9(4) . . . .
O3 N6 O1 Co1 0.3(3) . . . .
N3 Co1 O1 N6 148.9(2) . . . .
O6 Co1 O1 N6 -87.4(8) . . . .
N1 Co1 O1 N6 76.7(2) . . . .
N5 Co1 O1 N6 -137.9(2) . . . .
O3 Co1 O1 N6 -0.2(2) . . . .
O4 Co1 O1 N6 -62.5(2) . . . .
O2 N6 O3 Co1 -178.8(4) . . . .
O1 N6 O3 Co1 -0.2(3) . . . .
N3 Co1 O3 N6 -46.9(3) . . . .
O6 Co1 O3 N6 171.0(2) . . . .
O1 Co1 O3 N6 0.2(2) . . . .
N1 Co1 O3 N6 -103.6(2) . . . .
N5 Co1 O3 N6 55.9(3) . . . .
O4 Co1 O3 N6 125.4(2) . . . .
O5 N7 O4 Co1 168.5(4) . . . .
O6 N7 O4 Co1 -9.3(3) . . . .
N3 Co1 O4 N7 -49.1(3) . . . .
O6 Co1 O4 N7 5.9(2) . . . .
O1 Co1 O4 N7 -170.3(2) . . . .
N1 Co1 O4 N7 65.8(3) . . . .
N5 Co1 O4 N7 -91.0(2) . . . .
O3 Co1 O4 N7 139.7(2) . . . .
O5 N7 O6 Co1 -168.2(4) . . . .
O4 N7 O6 Co1 9.6(4) . . . .
N3 Co1 O6 N7 144.2(2) . . . .
O1 Co1 O6 N7 21.0(9) . . . .
N1 Co1 O6 N7 -143.2(2) . . . .
N5 Co1 O6 N7 71.2(2) . . . .
O3 Co1 O6 N7 -61.5(3) . . . .
O4 Co1 O6 N7 -5.7(2) . . . .
O8 C7 O7 C13 4.8(6) . . . .
C6 C7 O7 C13 -175.3(3) . . . .
C14 C13 O7 C7 177.0(3) . . . .
